data_7226911
loop_
_publ_author_name
'Huang, Peng'
'Han, Xi-Guang'
'Li, Xiu-Ling'
'Qin, Chao'
'Wang, Xin-Long'
'Su, Zhong-Min'

_publ_section_title
;
 Self-assembly and photocatalytic properties of Ta/W mixed-addendum
 polyoxometalate and transition-metal cations
;
_journal_issue 45
_journal_name_full CrystEngComm
_journal_page_first 8722
_journal_paper_doi 10.1039/C6CE01953F
_journal_volume 18
_journal_year 2016
_chemical_formula_moiety '0.25(Cl8 Cs16 Fe4 K16 O336 Si8 Ta24 W72), 9(O)'
_chemical_formula_sum 'Cl2 Cs3 Fe H36 K4 O95 Si2 Ta6 W18'
_chemical_formula_weight 6689.35
_space_group_crystal_system monoclinic
_space_group_IT_number 12
_space_group_name_Hall '-C 2y'
_space_group_name_H-M_alt 'C 1 2/m 1'
_symmetry_space_group_name_Hall '-C 2y'
_symmetry_space_group_name_H-M 'C 1 2/m 1'
_audit_creation_date 2016-07-30
_audit_creation_method
;
Olex2 1.2
(compiled 2016.02.19 svn.r3266 for OlexSys, GUI svn.r5155)
;
_audit_update_record
;
2016-07-31 deposited with the CCDC.
2016-10-19 downloaded from the CCDC.
;
_cell_angle_alpha 90.000(5)
_cell_angle_beta 114.928(5)
_cell_angle_gamma 90.000(5)
_cell_formula_units_Z 4
_cell_length_a 34.419(5)
_cell_length_b 16.271(5)
_cell_length_c 21.596(5)
_cell_measurement_reflns_used 4166
_cell_measurement_temperature 298(2)
_cell_measurement_theta_max 25.07
_cell_measurement_theta_min 2.27
_cell_volume 10968(5)
_computing_cell_refinement 'Bruker SAINT v8.34a'
_computing_data_collection 'Bruker APEX 2'
_computing_data_reduction 'Bruker SAINT v8.34a'
_computing_molecular_graphics 'Olex2 (Dolomanov et al., 2009)'
_computing_publication_material 'Olex2 (Dolomanov et al., 2009)'
_computing_structure_refinement 'ShelXL (Sheldrick, 2015)'
_diffrn_ambient_temperature 298.15
_diffrn_measured_fraction_theta_full 0.995
_diffrn_measured_fraction_theta_max 0.995
_diffrn_measurement_device_type 'CCD area detector'
_diffrn_measurement_method 'phi and omega scans'
_diffrn_radiation_monochromator graphite
_diffrn_radiation_type MoK\a
_diffrn_radiation_wavelength 0.71069
_diffrn_reflns_av_R_equivalents 0.0559
_diffrn_reflns_av_unetI/netI 0.0581
_diffrn_reflns_Laue_measured_fraction_full 0.995
_diffrn_reflns_Laue_measured_fraction_max 0.995
_diffrn_reflns_limit_h_max 40
_diffrn_reflns_limit_h_min -36
_diffrn_reflns_limit_k_max 19
_diffrn_reflns_limit_k_min -17
_diffrn_reflns_limit_l_max 25
_diffrn_reflns_limit_l_min -25
_diffrn_reflns_number 28474
_diffrn_reflns_point_group_measured_fraction_full 0.995
_diffrn_reflns_point_group_measured_fraction_max 0.995
_diffrn_reflns_theta_full 25.000
_diffrn_reflns_theta_max 25.000
_diffrn_reflns_theta_min 1.934
_exptl_absorpt_coefficient_mu 26.176
_exptl_absorpt_correction_T_max 0.007
_exptl_absorpt_correction_T_min 0.006
_exptl_absorpt_correction_type multi-scan
_exptl_crystal_colour green
_exptl_crystal_density_diffrn 4.051
_exptl_crystal_description block
_exptl_crystal_F_000 11580
_exptl_crystal_size_max 0.24
_exptl_crystal_size_mid 0.22
_exptl_crystal_size_min 0.22
_refine_diff_density_max 2.628
_refine_diff_density_min -3.413
_refine_diff_density_rms 0.410
_refine_ls_extinction_method none
_refine_ls_goodness_of_fit_ref 1.020
_refine_ls_hydrogen_treatment undef
_refine_ls_matrix_type full
_refine_ls_number_parameters 618
_refine_ls_number_reflns 10003
_refine_ls_number_restraints 960
_refine_ls_restrained_S_all 0.986
_refine_ls_R_factor_all 0.0743
_refine_ls_R_factor_gt 0.0490
_refine_ls_shift/su_max 0.001
_refine_ls_shift/su_mean 0.000
_refine_ls_structure_factor_coef Fsqd
_refine_ls_weighting_details 'w=1/[\s^2^(Fo^2^)+(0.0728P)^2^+188.5801P] where P=(Fo^2^+2Fc^2^)/3'
_refine_ls_weighting_scheme calc
_refine_ls_wR_factor_gt 0.1242
_refine_ls_wR_factor_ref 0.1399
_reflns_Friedel_coverage 0.000
_reflns_number_gt 7220
_reflns_number_total 10003
_reflns_threshold_expression 'I > 2\s(I)'
_cod_data_source_file c6ce01953f2.cif
_cod_data_source_block mm
_cod_depositor_comments 'Adding full bibliography for 7226910--7226911.cif.'
_cod_original_formula_sum 'Cl2 H36 Cs3 Fe K4 O95 Si2 Ta6 W18'
_cod_database_code 7226911
_shelx_space_group_comment
;
The symmetry employed for this shelxl refinement is uniquely defined
by the following loop, which should always be used as a source of
symmetry information in preference to the above space-group names.
They are only intended as comments.
;
_shelx_estimated_absorpt_t_max 0.069
_shelx_estimated_absorpt_t_min 0.062
_olex2_refinement_description
;
1. Uiso/Uaniso restraints and constraints
O1 \\sim O2 \\sim O3 \\sim O4 \\sim O5 \\sim O6 \\sim O7 \\sim O8 \\sim O9
\\sim O10 \\sim O11 \\sim O12 \\sim O13 \\sim O14 \\sim O15 \\sim O16 \\sim O17
\\sim O18 \\sim O19 \\sim O20 \\sim O21 \\sim O22 \\sim O23 \\sim O24 \\sim O25
\\sim O26 \\sim O27 \\sim O28 \\sim O29 \\sim O30 \\sim O31 \\sim O32 \\sim O33
\\sim O34 \\sim O35 \\sim O36 \\sim O37 \\sim O38 \\sim O39 \\sim O40 \\sim O41
\\sim O42 \\sim O43 \\sim O44 \\sim O45 \\sim O46 \\sim O47 \\sim O1W \\sim O2W
\\sim O5W \\sim O6W \\sim O7W \\sim O8W \\sim O4W \\sim O3W \\sim O9W: within
3.8A with sigma of 0.01 and sigma for terminal atoms of 0.03
Uanis(K1) \\sim Ueq: with sigma of 0.01 and sigma for terminal atoms of 0.04
Uanis(O1W) \\sim Ueq, Uanis(Si1) \\sim Ueq, Uanis(Si2) \\sim Ueq, Uanis(O7W)
\\sim Ueq: with sigma of 0.01 and sigma for terminal atoms of 0.02
2. Others
 Fixed Sof: Cs3(0.5)
;
_platon_squeeze_void_probe_radius 1.20
_shelx_shelxl_version_number 2014/7
_olex2_submission_special_instructions 'No special instructions were received'

loop_
_space_group_symop_operation_xyz
'x, y, z'
'-x, y, -z'
'x+1/2, y+1/2, z'
'-x+1/2, y+1/2, -z'
'-x, -y, -z'
'x, -y, z'
'-x+1/2, -y+1/2, -z'
'x+1/2, -y+1/2, z'

loop_
_atom_site_label
_atom_site_type_symbol
_atom_site_fract_x
_atom_site_fract_y
_atom_site_fract_z
_atom_site_U_iso_or_equiv
_atom_site_adp_type
_atom_site_occupancy
_atom_site_site_symmetry_order
_atom_site_calc_flag
_atom_site_refinement_flags_posn
_atom_site_refinement_flags_adp
_atom_site_refinement_flags_occupancy
Fe1 Fe 0.19756(13) 0.0000 0.5203(2) 0.0388(9) Uani 1 2 d S T P
Si1 Si 0.4273(2) 0.0000 0.7054(4) 0.0331(16) Uani 1 2 d S TU P
Si2 Si 0.2515(2) 0.0000 0.2330(4) 0.0320(16) Uani 1 2 d S TU P
Ta1 Ta 0.30866(2) 0.11324(5) 0.37781(4) 0.03228(19) Uani 1 1 d . . .
Ta2 Ta 0.37668(2) 0.11320(5) 0.55815(4) 0.03227(19) Uani 1 1 d . . .
Ta3 Ta 0.21139(4) 0.0000 0.35882(6) 0.0329(3) Uani 1 2 d S T P
Ta4 Ta 0.31419(3) 0.0000 0.63377(6) 0.0329(3) Uani 1 2 d S T P
W1 W 0.48609(3) 0.10356(6) 0.86286(4) 0.0383(2) Uani 1 1 d . . .
W2 W 0.54077(4) 0.0000 0.79033(6) 0.0386(3) Uani 1 2 d S T P
W3 W 0.36714(2) 0.10368(5) 0.78085(4) 0.03413(19) Uani 1 1 d . . .
W4 W 0.48417(3) 0.11497(5) 0.62885(4) 0.0367(2) Uani 1 1 d . . .
W5 W 0.42868(3) 0.21889(5) 0.70202(4) 0.0365(2) Uani 1 1 d . . .
W9 W 0.34518(3) 0.11490(5) 0.25662(4) 0.0370(2) Uani 1 1 d . . .
W10 W 0.25465(3) -0.21906(5) 0.23460(4) 0.0362(2) Uani 1 1 d . . .
W13 W 0.19378(3) 0.10368(6) 0.07509(4) 0.0396(2) Uani 1 1 d . . .
W14 W 0.28362(4) 0.0000 0.09701(6) 0.0402(3) Uani 1 2 d S T P
W19 W 0.15602(2) -0.10363(5) 0.21254(4) 0.0354(2) Uani 1 1 d . . .
Cl1 Cl 0.1963(2) 0.1464(4) 0.5205(3) 0.0630(16) Uani 1 1 d . . .
Cs1 Cs 0.42893(6) 0.0000 0.43313(10) 0.0494(5) Uani 1 2 d S T P
Cs2 Cs 0.20649(5) 0.25020(9) 0.38390(7) 0.0511(4) Uani 1 1 d . . .
Cs3 Cs 0.07834(12) -0.2417(3) 0.04318(16) 0.0809(12) Uani 0.5 1 d . . .
K1 K 0.6285(2) 0.1655(5) 0.9196(5) 0.104(3) Uani 1 1 d . U .
O1 O 0.3355(4) 0.0841(8) 0.5906(6) 0.0349(19) Uani 1 1 d . U .
O2 O 0.3818(6) 0.0000 0.5364(9) 0.034(2) Uani 1 2 d S TU P
O3 O 0.3408(4) 0.1510(8) 0.4687(6) 0.036(2) Uani 1 1 d . U .
O4 O 0.2034(6) 0.0000 0.4350(10) 0.044(3) Uani 1 2 d S TU P
O5 O 0.2563(4) 0.0852(8) 0.3799(6) 0.035(2) Uani 1 1 d . U .
O6 O 0.3561(4) 0.1338(8) 0.3483(7) 0.038(2) Uani 1 1 d . U .
O7 O 0.3904(4) 0.1535(10) 0.2538(7) 0.046(3) Uani 1 1 d . U .
O8 O 0.1633(5) 0.1716(10) 0.0113(7) 0.053(3) Uani 1 1 d . U .
O9 O 0.1704(6) 0.0000 0.0347(9) 0.042(3) Uani 1 2 d S TU P
O10 O 0.2303(4) -0.1767(9) 0.1433(7) 0.042(2) Uani 1 1 d . U .
O11 O 0.2400(4) -0.0809(9) 0.0490(7) 0.043(2) Uani 1 1 d . U .
O12 O 0.3098(6) 0.0000 0.0439(10) 0.046(3) Uani 1 2 d S TU P
O13 O 0.2362(6) 0.0000 0.1495(9) 0.039(2) Uani 1 2 d S TU P
O14 O 0.3140(4) 0.0808(9) 0.1643(7) 0.041(2) Uani 1 1 d . U .
O15 O 0.3099(4) -0.2112(8) 0.2316(7) 0.039(2) Uani 1 1 d . U .
O16 O 0.3580(6) 0.0000 0.2752(9) 0.038(3) Uani 1 2 d S TU P
O17 O 0.2800(4) 0.0819(8) 0.2677(6) 0.036(2) Uani 1 1 d . U .
O18 O 0.1621(4) -0.0939(9) 0.1288(7) 0.041(2) Uani 1 1 d . U .
O19 O 0.1262(6) 0.0000 0.1883(10) 0.041(3) Uani 1 2 d S TU P
O20 O 0.1122(4) -0.1701(9) 0.1858(7) 0.042(2) Uani 1 1 d . U .
O21 O 0.1678(4) -0.0851(9) 0.3046(7) 0.039(2) Uani 1 1 d . U .
O22 O 0.5219(4) 0.1496(9) 0.6013(7) 0.042(2) Uani 1 1 d . U .
O23 O 0.2083(6) 0.0000 0.2489(9) 0.040(2) Uani 1 2 d S TU P
O24 O 0.3836(5) 0.0000 0.7179(9) 0.034(2) Uani 1 2 d S TU P
O25 O 0.3157(4) 0.0833(9) 0.7024(6) 0.037(2) Uani 1 1 d . U .
O26 O 0.3497(4) 0.1685(9) 0.8271(7) 0.041(2) Uani 1 1 d . U .
O27 O 0.4946(6) 0.0000 0.9096(10) 0.042(3) Uani 1 2 d S TU P
O28 O 0.4274(4) 0.0961(9) 0.8432(7) 0.0387(19) Uani 1 1 d . U .
O29 O 0.5048(4) 0.1711(10) 0.9307(7) 0.048(2) Uani 1 1 d . U .
O30 O 0.5380(4) 0.0820(9) 0.8525(7) 0.041(2) Uani 1 1 d . U .
O31 O 0.4693(6) 0.0000 0.7783(9) 0.038(2) Uani 1 2 d S TU P
O32 O 0.5202(4) 0.0786(9) 0.7208(7) 0.0379(19) Uani 1 1 d . U .
O33 O 0.4726(4) 0.2129(8) 0.6687(7) 0.0390(19) Uani 1 1 d . U .
O34 O 0.4702(4) 0.1770(9) 0.7873(7) 0.0402(19) Uani 1 1 d . U .
O35 O 0.3858(4) 0.1776(8) 0.7293(6) 0.0358(18) Uani 1 1 d . U .
O36 O 0.4271(4) 0.0826(8) 0.6606(6) 0.0352(18) Uani 1 1 d . U .
O37 O 0.4303(4) 0.3231(9) 0.7198(7) 0.042(2) Uani 1 1 d . U .
O38 O 0.2033(4) -0.1782(9) 0.2397(7) 0.041(2) Uani 1 1 d . U .
O39 O 0.4321(4) 0.1314(8) 0.5511(6) 0.036(2) Uani 1 1 d . U .
O40 O 0.2570(6) 0.0000 0.5798(10) 0.039(3) Uani 1 2 d S TU P
O41 O 0.3599(6) 0.0000 0.8171(9) 0.036(3) Uani 1 2 d S TU P
O42 O 0.5958(6) 0.0000 0.8178(10) 0.041(3) Uani 1 2 d S TU P
O43 O 0.4828(6) 0.0000 0.6065(9) 0.039(2) Uani 1 2 d S TU P
O44 O 0.3878(4) 0.2184(8) 0.6095(6) 0.0348(19) Uani 1 1 d . U .
O45 O 0.3258(6) 0.0000 0.3891(9) 0.035(2) Uani 1 2 d S TU P
O46 O 0.2834(4) -0.2166(8) 0.3314(7) 0.038(2) Uani 1 1 d . U .
O47 O 0.2440(5) -0.3231(10) 0.2207(7) 0.051(3) Uani 1 1 d . U .
O1W O 0.1315(7) 0.0000 0.4660(11) 0.055(4) Uani 1 2 d S TU P
O2W O 0.1838(6) 0.0000 0.6038(11) 0.050(4) Uani 1 2 d S TU P
K2 K 0.4172(4) 0.5000 0.6944(7) 0.094(3) Uani 1 2 d S T P
K3 K 0.2516(5) 0.5000 0.2503(8) 0.130(5) Uiso 1 2 d S T P
O5W O 0.3572(6) 0.6558(13) 0.3709(11) 0.084(5) Uani 1 1 d . U .
O6W O 0.0830(5) 0.1539(11) 0.4662(9) 0.071(4) Uani 1 1 d . U .
O7W O 0.2141(7) 0.2349(16) -0.0734(11) 0.106(7) Uani 1 1 d . U .
O8W O 0.4437(6) 0.2624(15) 0.2042(13) 0.105(7) Uani 1 1 d . U .
O4W O 0.5765(7) 0.0000 1.0237(11) 0.056(3) Uiso 1 2 d S TU P
O3W O 0.4286(8) 0.7179(17) 0.4312(13) 0.116(6) Uiso 1 1 d . U .
O9W O 0.1921(7) -0.3996(14) 0.0844(11) 0.087(4) Uiso 1 1 d . U .

loop_
_atom_site_aniso_label
_atom_site_aniso_U_11
_atom_site_aniso_U_22
_atom_site_aniso_U_33
_atom_site_aniso_U_23
_atom_site_aniso_U_13
_atom_site_aniso_U_12
Fe1 0.033(2) 0.048(3) 0.037(2) 0.000 0.0163(18) 0.000
Si1 0.030(4) 0.038(4) 0.034(4) 0.000 0.016(3) 0.000
Si2 0.036(4) 0.030(4) 0.032(4) 0.000 0.016(3) 0.000
Ta1 0.0336(4) 0.0318(4) 0.0312(4) 0.0005(3) 0.0133(3) 0.0000(3)
Ta2 0.0340(4) 0.0315(4) 0.0314(4) -0.0002(3) 0.0139(3) -0.0009(3)
Ta3 0.0329(6) 0.0356(6) 0.0315(6) 0.000 0.0148(5) 0.000
Ta4 0.0314(6) 0.0358(6) 0.0317(6) 0.000 0.0134(5) 0.000
W1 0.0345(4) 0.0458(5) 0.0323(4) -0.0038(4) 0.0119(3) -0.0019(4)
W2 0.0308(6) 0.0482(7) 0.0364(6) 0.000 0.0138(5) 0.000
W3 0.0341(4) 0.0360(5) 0.0337(4) -0.0023(3) 0.0157(3) 0.0002(3)
W4 0.0344(4) 0.0410(5) 0.0369(4) 0.0004(4) 0.0170(4) -0.0029(3)
W5 0.0407(5) 0.0344(4) 0.0356(4) -0.0034(3) 0.0172(4) -0.0042(4)
W9 0.0361(4) 0.0405(5) 0.0370(4) 0.0010(4) 0.0179(4) -0.0028(4)
W10 0.0370(4) 0.0341(4) 0.0364(4) -0.0044(3) 0.0143(4) -0.0003(3)
W13 0.0408(5) 0.0446(5) 0.0319(4) 0.0036(4) 0.0139(4) 0.0016(4)
W14 0.0428(7) 0.0483(7) 0.0327(6) 0.000 0.0190(5) 0.000
W19 0.0342(4) 0.0354(5) 0.0362(4) -0.0018(3) 0.0145(3) -0.0027(3)
Cl1 0.073(4) 0.048(4) 0.070(4) -0.003(3) 0.032(3) 0.006(3)
Cs1 0.0414(10) 0.0610(13) 0.0475(11) 0.000 0.0203(9) 0.000
Cs2 0.0555(8) 0.0443(8) 0.0538(8) -0.0025(7) 0.0233(7) 0.0071(7)
Cs3 0.076(2) 0.100(3) 0.0411(17) -0.0072(18) 0.0004(16) -0.042(2)
K1 0.052(3) 0.088(5) 0.141(6) -0.049(4) 0.011(4) -0.007(3)
O1 0.036(3) 0.038(4) 0.035(3) 0.001(3) 0.019(3) -0.002(3)
O2 0.036(4) 0.037(4) 0.035(4) 0.000 0.020(4) 0.000
O3 0.038(4) 0.037(4) 0.035(4) 0.000(3) 0.017(3) -0.002(3)
O4 0.045(5) 0.046(5) 0.041(5) 0.000 0.018(5) 0.000
O5 0.036(4) 0.037(4) 0.036(4) -0.002(4) 0.022(3) 0.003(4)
O6 0.039(4) 0.040(4) 0.037(4) -0.001(4) 0.018(4) -0.002(4)
O7 0.042(7) 0.056(8) 0.047(7) 0.003(7) 0.025(6) 0.008(6)
O8 0.056(7) 0.061(8) 0.042(6) 0.003(6) 0.019(6) 0.001(6)
O9 0.044(5) 0.048(5) 0.035(5) 0.000 0.019(4) 0.000
O10 0.043(4) 0.045(4) 0.037(4) -0.003(3) 0.018(3) 0.001(3)
O11 0.043(4) 0.050(4) 0.036(4) -0.005(4) 0.019(4) 0.000(4)
O12 0.046(6) 0.057(7) 0.041(6) 0.000 0.024(5) 0.000
O13 0.041(4) 0.045(4) 0.034(4) 0.000 0.018(4) 0.000
O14 0.041(4) 0.045(4) 0.038(4) 0.000(4) 0.018(3) -0.002(4)
O15 0.042(4) 0.041(4) 0.037(4) -0.005(4) 0.019(4) 0.000(4)
O16 0.040(4) 0.040(5) 0.037(4) 0.000 0.019(4) 0.000
O17 0.037(4) 0.039(4) 0.037(4) 0.001(3) 0.019(3) -0.001(3)
O18 0.041(4) 0.047(4) 0.036(3) -0.001(3) 0.019(3) -0.001(3)
O19 0.040(5) 0.042(5) 0.042(5) 0.000 0.018(4) 0.000
O20 0.042(5) 0.045(5) 0.040(5) -0.002(4) 0.018(4) -0.002(4)
O21 0.039(4) 0.044(4) 0.038(4) -0.004(4) 0.019(3) -0.004(4)
O22 0.043(4) 0.043(5) 0.041(4) 0.002(4) 0.019(4) -0.004(4)
O23 0.038(4) 0.042(4) 0.039(4) 0.000 0.016(4) 0.000
O24 0.033(4) 0.040(4) 0.035(4) 0.000 0.020(3) 0.000
O25 0.036(4) 0.044(4) 0.036(4) -0.002(3) 0.019(3) 0.002(3)
O26 0.040(4) 0.049(5) 0.037(4) -0.003(4) 0.018(4) 0.001(4)
O27 0.042(4) 0.047(4) 0.040(4) 0.000 0.019(4) 0.000
O28 0.036(3) 0.044(4) 0.039(3) -0.002(3) 0.018(3) 0.003(3)
O29 0.043(4) 0.052(4) 0.046(4) -0.005(4) 0.016(4) 0.000(4)
O30 0.038(4) 0.046(4) 0.040(4) -0.003(3) 0.018(3) -0.001(3)
O31 0.037(4) 0.044(4) 0.036(4) 0.000 0.017(4) 0.000
O32 0.036(3) 0.042(4) 0.037(3) -0.002(3) 0.018(3) -0.001(3)
O33 0.039(3) 0.041(4) 0.038(3) -0.001(3) 0.017(3) 0.000(3)
O34 0.039(3) 0.043(3) 0.038(3) -0.001(3) 0.015(3) -0.001(3)
O35 0.034(3) 0.042(3) 0.036(3) 0.000(3) 0.019(3) 0.000(3)
O36 0.038(3) 0.039(3) 0.032(3) -0.001(3) 0.019(3) 0.001(3)
O37 0.043(4) 0.042(5) 0.039(4) 0.004(4) 0.016(4) -0.004(4)
O38 0.041(4) 0.043(4) 0.040(4) -0.003(3) 0.018(3) 0.000(3)
O39 0.037(4) 0.038(4) 0.036(4) -0.002(3) 0.018(3) -0.001(3)
O40 0.035(5) 0.044(5) 0.041(5) 0.000 0.018(4) 0.000
O41 0.036(4) 0.042(5) 0.033(4) 0.000 0.018(4) 0.000
O42 0.037(6) 0.049(7) 0.040(6) 0.000 0.019(5) 0.000
O43 0.039(4) 0.042(4) 0.039(4) 0.000 0.020(4) 0.000
O44 0.037(3) 0.037(4) 0.034(3) -0.002(3) 0.018(3) -0.001(3)
O45 0.036(4) 0.035(4) 0.037(4) 0.000 0.017(4) 0.000
O46 0.042(4) 0.039(5) 0.037(4) 0.000(4) 0.018(4) -0.001(4)
O47 0.052(4) 0.049(5) 0.049(4) -0.002(4) 0.019(4) 0.002(4)
O1W 0.051(6) 0.056(6) 0.055(6) 0.000 0.020(5) 0.000
O2W 0.047(7) 0.056(7) 0.049(7) 0.000 0.024(6) 0.000
K2 0.124(8) 0.040(5) 0.159(11) 0.000 0.100(8) 0.000
O5W 0.102(9) 0.078(9) 0.105(9) 0.023(7) 0.075(8) 0.029(7)
O6W 0.060(8) 0.062(8) 0.081(8) 0.022(7) 0.021(7) 0.002(7)
O7W 0.115(12) 0.128(14) 0.087(11) 0.034(10) 0.057(10) -0.032(11)
O8W 0.053(10) 0.102(16) 0.148(18) 0.035(14) 0.030(11) 0.012(11)

loop_
_atom_type_symbol
_atom_type_description
_atom_type_scat_dispersion_real
_atom_type_scat_dispersion_imag
_atom_type_scat_source
Cl Cl 0.1484 0.1585 'International Tables Vol C Tables 4.2.6.8 and 6.1.1.4'
Cs Cs -0.3680 2.1192 'International Tables Vol C Tables 4.2.6.8 and 6.1.1.4'
Fe Fe 0.3463 0.8444 'International Tables Vol C Tables 4.2.6.8 and 6.1.1.4'
K K 0.2009 0.2494 'International Tables Vol C Tables 4.2.6.8 and 6.1.1.4'
O O 0.0106 0.0060 'International Tables Vol C Tables 4.2.6.8 and 6.1.1.4'
Si Si 0.0817 0.0704 'International Tables Vol C Tables 4.2.6.8 and 6.1.1.4'
Ta Ta -0.7052 6.5227 'International Tables Vol C Tables 4.2.6.8 and 6.1.1.4'
W W -0.8490 6.8722 'International Tables Vol C Tables 4.2.6.8 and 6.1.1.4'
H H 0.0000 0.0000 'International Tables Vol C Tables 4.2.6.8 and 6.1.1.4'

loop_
_geom_angle_atom_site_label_1
_geom_angle_atom_site_label_2
_geom_angle_atom_site_label_3
_geom_angle
_geom_angle_site_symmetry_1
_geom_angle_site_symmetry_3
Cl1 Fe1 Cl1 177.8(4) . 6
O4 Fe1 Cl1 90.64(19) . .
O4 Fe1 Cl1 90.64(19) . 6
O4 Fe1 O1W 89.4(9) . .
O4 Fe1 O2W 173.3(8) . .
O40 Fe1 Cl1 90.81(19) . .
O40 Fe1 Cl1 90.81(19) . 6
O40 Fe1 O4 97.4(8) . .
O40 Fe1 O1W 173.2(9) . .
O40 Fe1 O2W 89.3(8) . .
O1W Fe1 Cl1 89.11(19) . .
O1W Fe1 Cl1 89.11(19) . 6
O2W Fe1 Cl1 89.26(18) . .
O2W Fe1 Cl1 89.26(19) . 6
O2W Fe1 O1W 83.9(9) . .
O24 Si1 O36 108.5(6) . .
O24 Si1 O36 108.5(6) . 6
O31 Si1 O24 110.1(10) . .
O31 Si1 O36 110.5(6) . 6
O31 Si1 O36 110.5(6) . .
O36 Si1 O36 108.7(10) 6 .
O13 Si2 O23 109.0(10) . .
O17 Si2 O13 110.6(6) 6 .
O17 Si2 O13 110.6(6) . .
O17 Si2 O17 109.0(10) . 6
O17 Si2 O23 108.8(6) . .
O17 Si2 O23 108.8(6) 6 .
Cs2 Ta1 Cs1 162.74(4) . .
O3 Ta1 Cs1 77.0(4) . .
O3 Ta1 Cs2 85.8(4) . .
O3 Ta1 O6 94.4(5) . .
O3 Ta1 O17 169.5(5) . .
O3 Ta1 O45 99.5(7) . .
O3 Ta1 O46 100.9(6) . 6
O5 Ta1 Cs1 136.4(4) . .
O5 Ta1 Cs2 46.0(4) . .
O5 Ta1 O3 101.5(5) . .
O5 Ta1 O6 164.1(5) . .
O5 Ta1 O17 88.4(5) . .
O5 Ta1 O45 90.5(6) . .
O5 Ta1 O46 89.9(5) . 6
O6 Ta1 Cs1 48.2(4) . .
O6 Ta1 Cs2 136.1(4) . .
O6 Ta1 O17 75.6(5) . .
O17 Ta1 Cs1 98.2(3) . .
O17 Ta1 Cs2 98.9(3) . .
O45 Ta1 Cs1 48.1(5) . .
O45 Ta1 Cs2 136.0(5) . .
O45 Ta1 O6 87.4(6) . .
O45 Ta1 O17 83.7(6) . .
O45 Ta1 O46 159.1(7) . 6
O46 Ta1 Cs1 133.6(4) 6 .
O46 Ta1 Cs2 50.7(4) 6 .
O46 Ta1 O6 86.5(5) 6 .
O46 Ta1 O17 75.4(5) 6 .
Cs2 Ta2 Cs1 160.38(4) 7_556 .
O1 Ta2 Cs1 135.5(4) . .
O1 Ta2 Cs2 46.4(4) . 7_556
O1 Ta2 O2 90.6(6) . .
O1 Ta2 O3 100.9(5) . .
O1 Ta2 O36 88.2(5) . .
O1 Ta2 O39 162.9(5) . .
O1 Ta2 O44 90.4(5) . .
O2 Ta2 Cs1 47.5(5) . .
O2 Ta2 Cs2 136.1(5) . 7_556
O2 Ta2 O36 85.2(6) . .
O2 Ta2 O39 86.3(6) . .
O2 Ta2 O44 160.6(6) . .
O3 Ta2 Cs1 76.2(4) . .
O3 Ta2 Cs2 84.2(4) . 7_556
O3 Ta2 O2 98.5(7) . .
O3 Ta2 O36 170.1(5) . .
O3 Ta2 O39 96.1(5) . .
O3 Ta2 O44 100.3(5) . .
O36 Ta2 Cs1 100.0(3) . .
O36 Ta2 Cs2 99.5(3) . 7_556
O39 Ta2 Cs1 48.9(4) . .
O39 Ta2 Cs2 137.3(4) . 7_556
O39 Ta2 O36 74.8(5) . .
O44 Ta2 Cs1 134.0(3) . .
O44 Ta2 Cs2 51.3(3) . 7_556
O44 Ta2 O36 75.6(5) . .
O44 Ta2 O39 87.1(5) . .
Cs2 Ta3 Cs2 162.36(5) . 6
O4 Ta3 Cs2 81.23(3) . 6
O4 Ta3 Cs2 81.23(3) . .
O4 Ta3 O5 101.4(6) . 6
O4 Ta3 O5 101.4(6) . .
O4 Ta3 O21 99.8(6) . .
O4 Ta3 O21 99.8(6) . 6
O4 Ta3 O23 169.6(8) . .
O4 Ta3 K2 71.8(6) . 7_556
O5 Ta3 Cs2 137.1(4) 6 .
O5 Ta3 Cs2 49.4(4) . .
O5 Ta3 Cs2 137.1(4) . 6
O5 Ta3 Cs2 49.5(4) 6 6
O5 Ta3 O5 88.8(7) . 6
O5 Ta3 O21 88.3(5) 6 .
O5 Ta3 O21 88.3(5) . 6
O5 Ta3 O21 158.7(5) 6 6
O5 Ta3 O21 158.7(5) . .
O5 Ta3 O23 86.0(5) 6 .
O5 Ta3 O23 86.0(5) . .
O5 Ta3 K2 135.6(4) 6 7_556
O5 Ta3 K2 135.6(4) . 7_556
O21 Ta3 Cs2 134.0(4) 6 6
O21 Ta3 Cs2 48.4(4) 6 .
O21 Ta3 Cs2 134.0(4) . .
O21 Ta3 Cs2 48.4(4) . 6
O21 Ta3 O21 86.8(8) . 6
O21 Ta3 O23 72.8(5) . .
O21 Ta3 O23 72.8(5) 6 .
O21 Ta3 K2 51.9(4) . 7_556
O21 Ta3 K2 51.9(4) 6 7_556
O23 Ta3 Cs2 98.46(3) . .
O23 Ta3 Cs2 98.46(3) . 6
O23 Ta3 K2 97.7(5) . 7_556
K2 Ta3 Cs2 86.40(4) 7_556 .
K2 Ta3 Cs2 86.40(4) 7_556 6
Cs2 Ta4 Cs2 161.81(5) 4_546 7_556
O1 Ta4 Cs2 49.6(4) 6 4_546
O1 Ta4 Cs2 136.8(4) 6 7_556
O1 Ta4 Cs2 136.8(4) . 4_546
O1 Ta4 Cs2 49.6(4) . 7_556
O1 Ta4 O1 88.3(7) 6 .
O1 Ta4 O24 84.5(5) 6 .
O1 Ta4 O24 84.5(5) . .
O1 Ta4 O25 158.4(5) 6 .
O1 Ta4 O25 89.0(5) . .
O1 Ta4 O25 158.4(5) . 6
O1 Ta4 O25 89.0(5) 6 6
O1 Ta4 K3 135.8(4) 6 7_556
O1 Ta4 K3 135.8(4) . 7_556
O24 Ta4 Cs2 98.85(3) . 7_556
O24 Ta4 Cs2 98.85(3) . 4_546
O24 Ta4 K3 100.2(5) . 7_556
O25 Ta4 Cs2 49.2(4) 6 4_546
O25 Ta4 Cs2 49.2(4) . 7_556
O25 Ta4 Cs2 133.6(4) . 4_546
O25 Ta4 Cs2 133.6(4) 6 7_556
O25 Ta4 O24 73.9(5) 6 .
O25 Ta4 O24 73.9(5) . .
O25 Ta4 O25 85.7(8) . 6
O25 Ta4 K3 51.8(4) . 7_556
O25 Ta4 K3 51.8(4) 6 7_556
O40 Ta4 Cs2 80.92(3) . 4_546
O40 Ta4 Cs2 80.92(3) . 7_556
O40 Ta4 O1 102.4(6) . 6
O40 Ta4 O1 102.4(5) . .
O40 Ta4 O24 170.2(7) . .
O40 Ta4 O25 99.1(6) . 6
O40 Ta4 O25 99.1(6) . .
O40 Ta4 K3 69.9(6) . 7_556
K3 Ta4 Cs2 86.39(4) 7_556 4_546
K3 Ta4 Cs2 86.39(4) 7_556 7_556
O27 W1 Cs3 104.9(5) . 4_556
O27 W1 O30 87.5(7) . .
O27 W1 O31 73.4(6) . .
O28 W1 Cs3 55.8(4) . 4_556
O28 W1 O27 88.5(7) . .
O28 W1 O30 157.1(6) . .
O28 W1 O31 83.7(6) . .
O28 W1 O34 87.3(6) . .
O29 W1 Cs3 47.2(5) . 4_556
O29 W1 O27 101.1(7) . .
O29 W1 O28 102.3(6) . .
O29 W1 O30 100.6(6) . .
O29 W1 O31 172.0(6) . .
O29 W1 O34 101.4(7) . .
O30 W1 Cs3 146.7(4) . 4_556
O30 W1 O31 73.6(6) . .
O31 W1 Cs3 139.4(4) . 4_556
O34 W1 Cs3 91.0(4) . 4_556
O34 W1 O27 157.5(7) . .
O34 W1 O30 87.7(6) . .
O34 W1 O31 84.1(5) . .
K1 W2 K1 81.4(2) . 6
O30 W2 K1 46.6(4) 6 6
O30 W2 K1 102.6(4) 6 .
O30 W2 K1 102.6(4) . 6
O30 W2 K1 46.6(4) . .
O30 W2 O30 87.9(8) . 6
O30 W2 O31 73.8(5) 6 .
O30 W2 O31 73.8(5) . .
O31 W2 K1 120.4(3) . 6
O31 W2 K1 120.4(3) . .
O32 W2 K1 91.0(4) 6 6
O32 W2 K1 155.5(4) 6 .
O32 W2 K1 155.5(4) . 6
O32 W2 K1 91.0(4) . .
O32 W2 O30 157.2(5) 6 .
O32 W2 O30 157.2(5) . 6
O32 W2 O30 88.4(6) 6 6
O32 W2 O30 88.4(6) . .
O32 W2 O31 83.5(5) . .
O32 W2 O31 83.5(5) 6 .
O32 W2 O32 86.4(8) 6 .
O42 W2 K1 52.1(4) . .
O42 W2 K1 52.1(4) . 6
O42 W2 O30 97.5(6) . .
O42 W2 O30 97.5(6) . 6
O42 W2 O31 167.6(8) . .
O42 W2 O32 105.3(6) . 6
O42 W2 O32 105.3(6) . .
Cs2 W3 Cs3 107.84(6) 7_556 4_556
O24 W3 Cs2 97.1(4) . 7_556
O24 W3 Cs3 143.5(4) . 4_556
O25 W3 Cs2 47.8(4) . 7_556
O25 W3 Cs3 142.4(4) . 4_556
O25 W3 O24 73.9(6) . .
O25 W3 O28 158.7(5) . .
O25 W3 O35 90.4(5) . .
O25 W3 O41 88.7(7) . .
O26 W3 Cs2 84.8(5) . 7_556
O26 W3 Cs3 41.8(4) . 4_556
O26 W3 O24 171.5(6) . .
O26 W3 O25 101.7(6) . .
O26 W3 O28 99.6(6) . .
O26 W3 O35 103.6(6) . .
O26 W3 O41 99.4(6) . .
O28 W3 Cs2 136.1(4) . 7_556
O28 W3 Cs3 58.7(4) . 4_556
O28 W3 O24 84.8(6) . .
O35 W3 Cs2 51.4(4) . 7_556
O35 W3 Cs3 91.0(4) . 4_556
O35 W3 O24 84.0(5) . .
O35 W3 O28 85.5(5) . .
O41 W3 Cs2 135.8(5) . 7_556
O41 W3 Cs3 103.8(5) . 4_556
O41 W3 O24 73.4(5) . .
O41 W3 O28 86.9(7) . .
O41 W3 O35 156.7(6) . .
Cs1 W4 Cs1 64.44(5) 5_656 .
O22 W4 Cs1 83.6(5) . .
O22 W4 Cs1 45.5(5) . 5_656
O22 W4 O32 101.7(6) . .
O22 W4 O33 102.0(6) . .
O22 W4 O36 172.7(6) . .
O22 W4 O39 102.5(6) . .
O22 W4 O43 100.0(7) . .
O32 W4 Cs1 135.0(4) . .
O32 W4 Cs1 87.5(4) . 5_656
O32 W4 O36 83.6(5) . .
O33 W4 Cs1 144.9(4) . 5_656
O33 W4 Cs1 135.6(4) . .
O33 W4 O32 87.6(6) . .
O33 W4 O36 72.9(5) . .
O36 W4 Cs1 140.7(3) . 5_656
O36 W4 Cs1 96.3(3) . .
O39 W4 Cs1 108.4(4) . 5_656
O39 W4 Cs1 47.3(4) . .
O39 W4 O32 155.8(5) . .
O39 W4 O33 89.0(6) . .
O39 W4 O36 72.6(5) . .
O39 W4 O43 90.0(7) . .
O43 W4 Cs1 51.2(5) . .
O43 W4 Cs1 55.5(5) . 5_656
O43 W4 O32 84.2(7) . .
O43 W4 O33 157.6(6) . .
O43 W4 O36 85.5(6) . .
O33 W5 Cs2 136.7(4) . 7_556
O33 W5 O36 73.2(5) . .
O34 W5 Cs2 134.1(4) . 7_556
O34 W5 O33 87.5(5) . .
O34 W5 O35 86.5(5) . .
O34 W5 O36 85.4(5) . .
O35 W5 Cs2 48.4(4) . 7_556
O35 W5 O33 156.6(6) . .
O35 W5 O36 83.8(5) . .
O36 W5 Cs2 95.6(3) . 7_556
O37 W5 Cs2 84.7(4) . 7_556
O37 W5 O33 100.1(6) . .
O37 W5 O34 101.1(6) . .
O37 W5 O35 103.3(6) . .
O37 W5 O36 170.5(5) . .
O37 W5 O44 100.3(6) . .
O44 W5 Cs2 49.6(4) . 7_556
O44 W5 O33 87.5(5) . .
O44 W5 O34 158.6(6) . .
O44 W5 O35 89.8(5) . .
O44 W5 O36 73.2(5) . .
O6 W9 Cs1 49.4(4) . .
O6 W9 O14 157.6(5) . .
O6 W9 O15 89.1(6) . 6
O6 W9 O16 90.8(7) . .
O6 W9 O17 73.4(5) . .
O7 W9 Cs1 84.7(5) . .
O7 W9 O6 101.4(6) . .
O7 W9 O14 101.0(6) . .
O7 W9 O15 99.7(6) . 6
O7 W9 O16 103.5(7) . .
O7 W9 O17 170.6(6) . .
O14 W9 Cs1 134.4(4) . .
O14 W9 O15 86.1(6) . 6
O14 W9 O16 85.0(7) . .
O14 W9 O17 84.3(5) . .
O15 W9 Cs1 138.0(4) 6 .
O15 W9 O16 156.4(7) 6 .
O15 W9 O17 72.8(5) 6 .
O16 W9 Cs1 50.1(5) . .
O16 W9 O17 84.5(6) . .
O17 W9 Cs1 97.1(3) . .
O10 W10 Cs2 133.3(4) . 6
O10 W10 O15 87.2(6) . .
O10 W10 O17 85.3(5) . 6
O10 W10 O38 85.5(6) . .
O15 W10 Cs2 137.7(4) . 6
O15 W10 O17 73.0(5) . 6
O17 W10 Cs2 95.5(3) 6 6
O38 W10 Cs2 48.5(4) . 6
O38 W10 O15 156.1(6) . .
O38 W10 O17 83.7(5) . 6
O46 W10 Cs2 49.7(4) . 6
O46 W10 O10 157.6(6) . .
O46 W10 O15 88.4(5) . .
O46 W10 O17 72.4(5) . 6
O46 W10 O38 89.7(6) . .
O47 W10 Cs2 83.8(5) . 6
O47 W10 O10 101.7(6) . .
O47 W10 O15 101.5(6) . .
O47 W10 O17 171.0(6) . 6
O47 W10 O38 102.3(6) . .
O47 W10 O46 100.7(6) . .
O8 W13 Cs3 48.6(5) . 6
O8 W13 O9 101.7(7) . .
O8 W13 O10 101.5(7) . 6
O8 W13 O11 100.8(6) . 6
O8 W13 O13 171.8(6) . .
O8 W13 O18 103.1(6) . 6
O9 W13 Cs3 101.6(5) . 6
O9 W13 O11 86.5(7) . 6
O9 W13 O13 72.6(6) . .
O10 W13 Cs3 93.5(4) 6 6
O10 W13 O9 156.9(7) 6 .
O10 W13 O11 89.4(6) 6 6
O10 W13 O13 84.4(5) 6 .
O10 W13 O18 86.7(6) 6 6
O11 W13 Cs3 149.3(4) 6 6
O11 W13 O13 73.3(6) 6 .
O13 W13 Cs3 137.4(4) . 6
O18 W13 Cs3 54.6(4) 6 6
O18 W13 O9 88.0(7) 6 .
O18 W13 O11 156.1(6) 6 6
O18 W13 O13 82.8(6) 6 .
O11 W14 O11 85.7(8) 6 .
O11 W14 O13 73.7(5) . .
O11 W14 O13 73.7(5) 6 .
O12 W14 O11 98.5(6) . .
O12 W14 O11 98.5(6) . 6
O12 W14 O13 169.1(8) . .
O12 W14 O14 103.5(6) . .
O12 W14 O14 103.5(6) . 6
O14 W14 O11 89.5(6) 6 .
O14 W14 O11 157.9(5) 6 6
O14 W14 O11 89.5(6) . 6
O14 W14 O11 157.9(5) . .
O14 W14 O13 84.3(5) 6 .
O14 W14 O13 84.3(5) . .
O14 W14 O14 87.0(8) 6 .
Cs2 W19 Cs3 110.39(7) 6 .
O18 W19 Cs2 136.4(4) . 6
O18 W19 Cs3 60.0(4) . .
O18 W19 O19 85.9(7) . .
O18 W19 O23 83.3(6) . .
O19 W19 Cs2 136.4(6) . 6
O19 W19 Cs3 99.3(5) . .
O19 W19 O23 73.0(6) . .
O20 W19 Cs2 85.2(5) . 6
O20 W19 Cs3 39.6(4) . .
O20 W19 O18 99.3(6) . .
O20 W19 O19 99.6(7) . .
O20 W19 O21 102.8(6) . .
O20 W19 O23 172.0(6) . .
O20 W19 O38 102.3(6) . .
O21 W19 Cs2 47.2(4) . 6
O21 W19 Cs3 142.1(4) . .
O21 W19 O18 157.9(6) . .
O21 W19 O19 90.0(7) . .
O21 W19 O23 74.7(6) . .
O21 W19 O38 90.1(6) . .
O23 W19 Cs2 98.2(4) . 6
O23 W19 Cs3 143.1(5) . .
O38 W19 Cs2 51.4(4) . 6
O38 W19 Cs3 94.3(4) . .
O38 W19 O18 85.7(6) . .
O38 W19 O19 157.6(6) . .
O38 W19 O23 85.4(5) . .
Fe1 Cl1 Cs2 117.8(2) . .
Fe1 Cl1 Cs2 117.6(2) . 7_556
Cs2 Cl1 Cs2 81.82(15) 7_556 .
O2 Cs1 W9 106.0(3) . .
O2 Cs1 O39 48.4(3) . 6
O2 Cs1 O39 48.4(3) . .
O2 Cs1 O43 56.4(4) . .
O2 Cs1 O43 154.6(4) . 5_656
O2 Cs1 O45 53.6(4) . .
O6 Cs1 W9 26.1(2) . .
O6 Cs1 W9 73.1(2) 6 .
O6 Cs1 O2 84.1(3) . .
O6 Cs1 O2 84.1(3) 6 .
O6 Cs1 O6 84.4(5) 6 .
O6 Cs1 O16 49.3(3) 6 .
O6 Cs1 O16 49.3(3) . .
O6 Cs1 O39 76.5(3) 6 6
O6 Cs1 O39 129.8(3) 6 .
O6 Cs1 O39 76.5(3) . .
O6 Cs1 O39 129.8(3) . 6
O6 Cs1 O43 123.7(3) 6 .
O6 Cs1 O43 114.0(3) . 5_656
O6 Cs1 O43 114.0(3) 6 5_656
O6 Cs1 O43 123.7(3) . .
O6 Cs1 O45 49.4(3) . .
O6 Cs1 O45 49.4(3) 6 .
O16 Cs1 W9 26.99(3) . .
O16 Cs1 O2 110.3(4) . .
O16 Cs1 O39 125.3(3) . 6
O16 Cs1 O39 125.3(3) . .
O16 Cs1 O43 166.7(4) . .
O16 Cs1 O43 95.1(4) . 5_656
O16 Cs1 O45 56.7(4) . .
O22 Cs1 W9 111.0(2) 5_656 .
O22 Cs1 W9 71.1(2) 2_656 .
O22 Cs1 O2 128.2(3) 5_656 .
O22 Cs1 O2 128.2(3) 2_656 .
O22 Cs1 O6 137.1(3) 2_656 6
O22 Cs1 O6 137.1(3) 5_656 .
O22 Cs1 O6 73.7(3) 5_656 6
O22 Cs1 O6 73.7(3) 2_656 .
O22 Cs1 O16 89.6(3) 5_656 .
O22 Cs1 O16 89.6(3) 2_656 .
O22 Cs1 O22 98.0(5) 2_656 5_656
O22 Cs1 O39 80.7(3) 2_656 .
O22 Cs1 O39 145.0(3) 5_656 .
O22 Cs1 O39 80.7(3) 5_656 6
O22 Cs1 O39 145.0(3) 2_656 6
O22 Cs1 O43 99.1(3) 2_656 .
O22 Cs1 O43 49.2(2) 5_656 5_656
O22 Cs1 O43 49.2(2) 2_656 5_656
O22 Cs1 O43 99.1(3) 5_656 .
O22 Cs1 O45 123.0(3) 5_656 .
O22 Cs1 O45 123.0(3) 2_656 .
O39 Cs1 W9 142.2(2) 6 .
O39 Cs1 W9 101.7(2) . .
O39 Cs1 O39 81.0(5) . 6
O39 Cs1 O43 116.2(3) 6 5_656
O39 Cs1 O43 47.5(3) . .
O39 Cs1 O43 47.5(3) 6 .
O39 Cs1 O43 116.2(3) . 5_656
O43 Cs1 W9 96.6(3) 5_656 .
O43 Cs1 W9 149.18(14) . .
O43 Cs1 O43 98.2(4) . 5_656
O45 Cs1 W9 58.8(3) . .
O45 Cs1 O39 84.4(3) . 6
O45 Cs1 O39 84.4(3) . .
O45 Cs1 O43 109.9(4) . .
O45 Cs1 O43 151.8(4) . 5_656
Ta4 Cs2 Ta3 168.13(5) 7_556 .
Cl1 Cs2 Ta3 117.80(11) 7_556 .
Cl1 Cs2 Ta3 70.28(11) . .
Cl1 Cs2 Ta4 118.28(11) . 7_556
Cl1 Cs2 Ta4 70.62(11) 7_556 7_556
Cl1 Cs2 Cl1 98.18(15) 7_556 .
O1 Cs2 Ta3 153.9(2) 7_556 .
O1 Cs2 Ta4 27.8(2) 7_556 7_556
O1 Cs2 Cl1 92.7(2) 7_556 .
O1 Cs2 Cl1 83.3(2) 7_556 7_556
O1 Cs2 O35 57.8(3) 7_556 7_556
O1 Cs2 O38 128.6(3) 7_556 6
O1 Cs2 O44 49.5(3) 7_556 7_556
O1 Cs2 O46 132.4(3) 7_556 6
O5 Cs2 Ta3 28.0(2) . .
O5 Cs2 Ta4 153.9(2) . 7_556
O5 Cs2 Cl1 82.3(2) . .
O5 Cs2 Cl1 91.6(3) . 7_556
O5 Cs2 O1 172.3(3) . 7_556
O5 Cs2 O35 129.5(3) . 7_556
O5 Cs2 O38 58.7(3) . 6
O5 Cs2 O44 131.9(3) . 7_556
O5 Cs2 O46 49.0(3) . 6
O21 Cs2 Ta3 28.4(2) 6 .
O21 Cs2 Ta4 140.5(2) 6 7_556
O21 Cs2 Cl1 143.1(3) 6 7_556
O21 Cs2 Cl1 83.1(3) 6 .
O21 Cs2 O1 133.5(3) 6 7_556
O21 Cs2 O5 51.8(3) 6 .
O21 Cs2 O25 117.5(3) 6 7_556
O21 Cs2 O35 81.2(3) 6 7_556
O21 Cs2 O38 49.1(3) 6 6
O21 Cs2 O44 87.6(3) 6 7_556
O21 Cs2 O46 83.7(3) 6 6
O25 Cs2 Ta3 140.7(2) 7_556 .
O25 Cs2 Ta4 28.2(2) 7_556 7_556
O25 Cs2 Cl1 82.6(3) 7_556 7_556
O25 Cs2 Cl1 143.8(2) 7_556 .
O25 Cs2 O1 51.3(3) 7_556 7_556
O25 Cs2 O5 133.9(3) 7_556 .
O25 Cs2 O35 49.3(3) 7_556 7_556
O25 Cs2 O38 81.0(3) 7_556 6
O25 Cs2 O44 84.2(3) 7_556 7_556
O25 Cs2 O46 88.2(3) 7_556 6
O35 Cs2 Ta3 109.5(2) 7_556 .
O35 Cs2 Ta4 60.4(2) 7_556 7_556
O35 Cs2 Cl1 112.6(2) 7_556 .
O35 Cs2 Cl1 130.0(3) 7_556 7_556
O35 Cs2 O44 47.9(3) 7_556 7_556
O35 Cs2 O46 117.4(3) 7_556 6
O38 Cs2 Ta3 60.7(2) 6 .
O38 Cs2 Ta4 109.2(2) 6 7_556
O38 Cs2 Cl1 130.1(3) 6 .
O38 Cs2 Cl1 111.6(3) 6 7_556
O38 Cs2 O35 77.7(3) 6 7_556
O38 Cs2 O44 116.7(3) 6 7_556
O38 Cs2 O46 48.2(3) 6 6
O44 Cs2 Ta3 104.5(2) 7_556 .
O44 Cs2 Ta4 73.8(2) 7_556 7_556
O44 Cs2 Cl1 126.8(2) 7_556 7_556
O44 Cs2 Cl1 66.4(2) 7_556 .
O46 Cs2 Ta3 73.2(2) 6 .
O46 Cs2 Ta4 105.1(2) 6 7_556
O46 Cs2 Cl1 125.2(3) 6 .
O46 Cs2 Cl1 65.4(3) 6 7_556
O46 Cs2 O44 164.2(3) 6 7_556
W3 Cs3 W1 50.79(5) 4_546 4_546
W3 Cs3 W13 97.66(7) 4_546 6
W13 Cs3 W1 146.01(8) 6 4_546
W19 Cs3 W1 99.58(8) . 4_546
W19 Cs3 W3 69.99(6) . 4_546
W19 Cs3 W13 51.54(4) . 6
K1 Cs3 W1 122.19(16) 3_444 4_546
K1 Cs3 W3 102.57(17) 3_444 4_546
K1 Cs3 W13 71.44(12) 3_444 6
K1 Cs3 W19 119.21(13) 3_444 .
O8 Cs3 W1 156.3(3) 6 4_546
O8 Cs3 W3 106.2(3) 6 4_546
O8 Cs3 W13 22.1(2) 6 6
O8 Cs3 W19 73.4(3) 6 .
O8 Cs3 K1 50.2(3) 6 3_444
O8 Cs3 O18 47.5(3) 6 .
O8 Cs3 O28 131.1(4) 6 4_546
O18 Cs3 W1 126.7(2) . 4_546
O18 Cs3 W3 88.9(2) . 4_546
O18 Cs3 W13 25.5(2) . 6
O18 Cs3 W19 27.3(2) . .
O18 Cs3 K1 96.7(2) . 3_444
O18 Cs3 O28 113.2(3) . 4_546
O20 Cs3 W1 78.6(3) . 4_546
O20 Cs3 W3 59.1(3) . 4_546
O20 Cs3 W13 73.0(3) . 6
O20 Cs3 W19 21.5(3) . .
O20 Cs3 K1 136.7(3) . 3_444
O20 Cs3 O8 94.6(4) . 6
O20 Cs3 O18 48.8(3) . .
O20 Cs3 O26 57.4(4) . 4_546
O20 Cs3 O28 72.7(4) . 4_546
O20 Cs3 O29 89.0(4) . 4_546
O26 Cs3 W1 71.8(2) 4_546 4_546
O26 Cs3 W3 21.0(2) 4_546 4_546
O26 Cs3 W13 77.3(2) 4_546 6
O26 Cs3 W19 60.3(3) 4_546 .
O26 Cs3 K1 91.1(3) 4_546 3_444
O26 Cs3 O8 85.3(4) 4_546 6
O26 Cs3 O18 72.5(3) 4_546 .
O26 Cs3 O28 47.6(3) 4_546 4_546
O26 Cs3 O29 93.3(3) 4_546 4_546
O28 Cs3 W1 25.2(2) 4_546 4_546
O28 Cs3 W3 26.9(2) 4_546 4_546
O28 Cs3 W13 124.6(2) 4_546 6
O28 Cs3 W19 89.8(2) 4_546 .
O28 Cs3 K1 109.4(3) 4_546 3_444
O29 Cs3 W1 71.7(3) 3_444 4_546
O29 Cs3 W1 21.5(2) 4_546 4_546
O29 Cs3 W3 72.3(2) 4_546 4_546
O29 Cs3 W3 110.1(3) 3_444 4_546
O29 Cs3 W13 161.9(3) 4_546 6
O29 Cs3 W13 140.2(3) 3_444 6
O29 Cs3 W19 110.4(3) 4_546 .
O29 Cs3 W19 165.8(3) 3_444 .
O29 Cs3 K1 74.9(3) 3_444 3_444
O29 Cs3 K1 124.8(3) 4_546 3_444
O29 Cs3 O8 174.6(4) 4_546 6
O29 Cs3 O8 119.0(4) 3_444 6
O29 Cs3 O18 136.9(3) 4_546 .
O29 Cs3 O18 160.4(4) 3_444 .
O29 Cs3 O20 146.1(4) 3_444 .
O29 Cs3 O26 124.4(4) 3_444 4_546
O29 Cs3 O28 86.4(4) 3_444 4_546
O29 Cs3 O28 46.5(3) 4_546 4_546
O29 Cs3 O29 57.8(5) 3_444 4_546
Cs3 K1 W2 107.26(18) 3_556 .
O8 K1 W2 158.1(4) 8_556 .
O8 K1 Cs3 55.7(3) 8_556 3_556
O8 K1 O12 119.2(5) 8_556 5_656
O8 K1 O42 176.1(5) 8_556 .
O8 K1 O7W 58.4(4) 8_556 8_556
O12 K1 W2 81.0(3) 5_656 .
O12 K1 Cs3 123.9(4) 5_656 3_556
O12 K1 O42 60.5(4) 5_656 .
O30 K1 W2 26.4(2) . .
O30 K1 Cs3 81.4(3) . 3_556
O30 K1 O8 132.8(4) . 8_556
O30 K1 O12 99.8(4) . 5_656
O30 K1 O42 50.0(4) . .
O30 K1 O7W 157.6(6) . 8_556
O30 K1 O8W 63.7(5) . 2_656
O42 K1 W2 24.0(3) . .
O42 K1 Cs3 128.0(4) . 3_556
O7W K1 W2 137.2(4) 8_556 .
O7W K1 Cs3 114.0(4) 8_556 3_556
O7W K1 O12 85.3(5) 8_556 5_656
O7W K1 O42 118.0(5) 8_556 .
O8W K1 W2 70.5(4) 2_656 .
O8W K1 Cs3 88.3(5) 2_656 3_556
O8W K1 O8 93.7(5) 2_656 8_556
O8W K1 O12 142.7(6) 2_656 5_656
O8W K1 O42 85.4(5) 2_656 .
O8W K1 O7W 99.2(6) 2_656 8_556
Ta2 O1 Ta4 147.2(7) . .
Ta2 O1 Cs2 108.4(5) . 7_556
Ta4 O1 Cs2 102.6(4) . 7_556
Ta2 O2 Ta2 145.8(9) 6 .
Ta2 O2 Cs1 106.8(5) 6 .
Ta2 O2 Cs1 106.8(5) . .
Ta1 O3 Ta2 142.1(8) . .
Ta3 O4 Fe1 177.3(12) . .
Ta1 O5 Ta3 145.9(7) . .
Ta1 O5 Cs2 109.1(5) . .
Ta3 O5 Cs2 102.5(4) . .
Ta1 O6 Cs1 104.2(5) . .
W9 O6 Ta1 118.5(7) . .
W9 O6 Cs1 104.4(5) . .
W13 O8 Cs3 109.3(6) . 6
W13 O8 K1 163.1(8) . 8_454
K1 O8 Cs3 74.1(4) 8_454 6
W13 O9 W13 123.6(10) . 6
W13 O10 W10 152.0(8) 6 .
W13 O11 W14 121.4(7) 6 .
W14 O12 K1 107.6(5) . 2_656
W14 O12 K1 107.6(5) . 5_656
K1 O12 K1 108.8(6) 2_656 5_656
Si2 O13 W13 124.3(6) . 6
Si2 O13 W13 124.3(6) . .
Si2 O13 W14 124.2(10) . .
W13 O13 W13 91.1(6) . 6
W14 O13 W13 91.6(5) . .
W14 O13 W13 91.6(5) . 6
W9 O14 W14 151.9(8) . .
W9 O15 W10 124.0(7) 6 .
W9 O16 W9 152.7(11) 6 .
W9 O16 Cs1 102.9(5) . .
W9 O16 Cs1 102.9(5) 6 .
Si2 O17 Ta1 126.0(7) . .
Si2 O17 W9 122.6(7) . .
Si2 O17 W10 123.3(7) . 6
Ta1 O17 W9 92.5(5) . .
Ta1 O17 W10 92.7(5) . 6
W10 O17 W9 90.0(4) 6 .
W13 O18 W19 152.6(8) 6 .
W13 O18 Cs3 99.9(5) 6 .
W19 O18 Cs3 92.7(5) . .
W19 O19 W19 122.0(10) . 6
W19 O20 Cs3 118.9(6) . .
Ta3 O21 Cs2 103.2(5) . 6
Ta3 O21 K2 98.9(5) . 7_556
W19 O21 Ta3 120.2(7) . .
W19 O21 Cs2 106.9(5) . 6
W19 O21 K2 106.4(6) . 7_556
Cs2 O21 K2 122.2(4) 6 7_556
W4 O22 Cs1 112.0(6) . 5_656
Si2 O23 Ta3 123.3(10) . .
Si2 O23 W19 123.9(6) . 6
Si2 O23 W19 123.9(6) . .
Ta3 O23 W19 92.3(5) . .
Ta3 O23 W19 92.3(5) . 6
W19 O23 W19 91.9(6) 6 .
Si1 O24 Ta4 126.1(10) . .
Si1 O24 W3 123.4(6) . .
Si1 O24 W3 123.4(6) . 6
Ta4 O24 W3 91.9(5) . .
Ta4 O24 W3 91.9(5) . 6
W3 O24 W3 90.3(6) . 6
Ta4 O25 Cs2 102.6(5) . 7_556
Ta4 O25 K3 98.9(5) . 7_556
W3 O25 Ta4 120.3(6) . .
W3 O25 Cs2 106.1(5) . 7_556
W3 O25 K3 108.6(6) . 7_556
Cs2 O25 K3 121.3(4) 7_556 7_556
W3 O26 Cs3 117.1(6) . 4_556
W1 O27 W1 122.5(10) . 6
W1 O28 W3 151.8(8) . .
W1 O28 Cs3 99.1(5) . 4_556
W3 O28 Cs3 94.3(4) . 4_556
W1 O29 Cs3 111.3(6) . 4_556
W1 O29 Cs3 150.2(7) . 3_556
Cs3 O29 Cs3 98.4(4) 3_556 4_556
W1 O30 K1 131.1(6) . .
W2 O30 W1 122.0(7) . .
W2 O30 K1 106.9(5) . .
Si1 O31 W1 125.1(6) . .
Si1 O31 W1 125.1(6) . 6
Si1 O31 W2 124.4(10) . .
W1 O31 W1 90.6(6) . 6
W2 O31 W1 90.6(5) . .
W2 O31 W1 90.6(5) . 6
W2 O32 W4 153.3(8) . .
W4 O33 W5 123.3(7) . .
W1 O34 W5 150.8(8) . .
W3 O35 W5 151.7(7) . .
W3 O35 Cs2 101.5(4) . 7_556
W5 O35 Cs2 105.8(5) . 7_556
Si1 O36 Ta2 125.1(7) . .
Si1 O36 W4 122.9(7) . .
Si1 O36 W5 122.8(7) . .
Ta2 O36 W4 93.2(4) . .
Ta2 O36 W5 92.9(5) . .
W5 O36 W4 90.6(4) . .
W5 O37 K2 158.6(7) . .
W10 O38 Cs2 105.4(5) . 6
W19 O38 W10 151.7(8) . .
W19 O38 Cs2 101.6(5) . 6
Ta2 O39 Cs1 103.9(5) . .
W4 O39 Ta2 119.4(6) . .
W4 O39 Cs1 107.8(5) . .
Ta4 O40 Fe1 177.8(11) . .
W3 O41 W3 122.9(9) . 6
W2 O42 K1 103.9(5) . 6
W2 O42 K1 103.9(5) . .
K1 O42 K1 106.7(6) 6 .
W4 O43 W4 152.1(10) 6 .
W4 O43 Cs1 102.7(5) 6 .
W4 O43 Cs1 97.4(5) . 5_656
W4 O43 Cs1 102.7(5) . .
W4 O43 Cs1 97.4(5) 6 5_656
Cs1 O43 Cs1 81.8(4) . 5_656
Ta2 O44 Cs2 101.1(4) . 7_556
W5 O44 Ta2 118.3(7) . .
W5 O44 Cs2 104.8(5) . 7_556
Ta1 O45 Ta1 147.7(10) . 6
Ta1 O45 Cs1 105.9(5) . .
Ta1 O45 Cs1 105.9(5) 6 .
Ta1 O46 Cs2 102.2(5) 6 6
W10 O46 Ta1 119.5(7) . 6
W10 O46 Cs2 104.5(5) . 6
W10 O47 K3 158.0(8) . 1_545
Fe1 O1W K2 124.8(9) . 7_556
Fe1 O2W K3 125.6(9) . 7_556
O21 K2 Ta3 29.2(3) 4_556 7_556
O21 K2 Ta3 29.2(3) 7_556 7_556
O21 K2 O21 50.5(5) 4_556 7_556
O37 K2 Ta3 96.7(3) 6_565 7_556
O37 K2 Ta3 96.7(3) . 7_556
O37 K2 O21 69.4(4) . 4_556
O37 K2 O21 119.1(4) 6_565 4_556
O37 K2 O21 69.4(4) 6_565 7_556
O37 K2 O21 119.1(4) . 7_556
O37 K2 O37 158.6(7) 6_565 .
O37 K2 O1W 100.1(4) 6_565 7_556
O37 K2 O1W 100.1(4) . 7_556
O1W K2 Ta3 71.2(5) 7_556 7_556
O1W K2 O21 86.8(5) 7_556 7_556
O1W K2 O21 86.8(5) 7_556 4_556
O25 K3 Ta4 29.3(3) 7_556 7_556
O25 K3 Ta4 29.3(3) 4_556 7_556
O25 K3 O25 50.1(5) 7_556 4_556
O47 K3 Ta4 96.5(4) 6 7_556
O47 K3 Ta4 96.5(4) 1_565 7_556
O47 K3 O25 69.1(4) 6 7_556
O47 K3 O25 69.1(4) 1_565 4_556
O47 K3 O25 118.3(5) 1_565 7_556
O47 K3 O25 118.3(5) 6 4_556
O47 K3 O47 157.2(8) 6 1_565
O47 K3 O2W 100.8(4) 6 7_556
O47 K3 O2W 100.8(4) 1_565 7_556
O2W K3 Ta4 73.0(5) 7_556 7_556
O2W K3 O25 88.9(6) 7_556 4_556
O2W K3 O25 88.9(6) 7_556 7_556

loop_
_geom_bond_atom_site_label_1
_geom_bond_atom_site_label_2
_geom_bond_distance
_geom_bond_site_symmetry_2
Fe1 Cl1 2.383(6) .
Fe1 Cl1 2.383(6) 6
Fe1 O4 1.94(2) .
Fe1 O40 1.903(19) .
Fe1 O1W 2.07(2) .
Fe1 O2W 2.05(2) .
Si1 O24 1.637(17) .
Si1 O31 1.63(2) .
Si1 O36 1.655(14) 6
Si1 O36 1.655(14) .
Si2 O13 1.652(19) .
Si2 O17 1.638(14) .
Si2 O17 1.638(14) 6
Si2 O23 1.661(19) .
Ta1 Cs1 4.218(2) .
Ta1 Cs2 4.2120(17) .
Ta1 O3 1.903(13) .
Ta1 O5 1.877(12) .
Ta1 O6 2.016(12) .
Ta1 O17 2.216(13) .
Ta1 O45 1.918(5) .
Ta1 O46 1.964(14) 6
Ta2 Cs1 4.244(2) .
Ta2 Cs2 4.2094(17) 7_556
Ta2 O1 1.887(12) .
Ta2 O2 1.927(5) .
Ta2 O3 1.904(13) .
Ta2 O36 2.217(13) .
Ta2 O39 1.999(12) .
Ta2 O44 1.986(13) .
Ta3 Cs2 4.1198(19) .
Ta3 Cs2 4.1199(19) 6
Ta3 O4 1.778(19) .
Ta3 O5 1.982(13) .
Ta3 O5 1.982(13) 6
Ta3 O21 2.014(13) .
Ta3 O21 2.014(13) 6
Ta3 O23 2.331(19) .
Ta3 K2 4.076(11) 7_556
Ta4 Cs2 4.1161(19) 4_546
Ta4 Cs2 4.1161(19) 7_556
Ta4 O1 1.964(12) .
Ta4 O1 1.964(12) 6
Ta4 O24 2.312(18) .
Ta4 O25 1.994(13) 6
Ta4 O25 1.994(13) .
Ta4 O40 1.816(18) .
Ta4 K3 4.023(15) 7_556
W1 Cs3 4.378(4) 4_556
W1 O27 1.922(9) .
W1 O28 1.886(13) .
W1 O29 1.724(15) .
W1 O30 1.925(13) .
W1 O31 2.371(13) .
W1 O34 1.907(14) .
W2 K1 4.130(7) 6
W2 K1 4.130(7) .
W2 O30 1.923(14) 6
W2 O30 1.923(14) .
W2 O31 2.363(18) .
W2 O32 1.870(14) .
W2 O32 1.870(14) 6
W2 O42 1.730(18) .
W3 Cs2 4.1391(18) 7_556
W3 Cs3 4.276(4) 4_556
W3 O24 2.381(12) .
W3 O25 1.894(13) .
W3 O26 1.725(13) .
W3 O28 1.942(13) .
W3 O35 1.924(13) .
W3 O41 1.921(8) .
W4 Cs1 4.1966(19) 5_656
W4 Cs1 4.267(2) .
W4 O22 1.733(13) .
W4 O32 1.938(13) .
W4 O33 1.930(14) .
W4 O36 2.397(12) .
W4 O39 1.887(13) .
W4 O43 1.927(5) .
W5 Cs2 4.2501(18) 7_556
W5 O33 1.932(13) .
W5 O34 1.918(13) .
W5 O35 1.927(12) .
W5 O36 2.383(13) .
W5 O37 1.734(14) .
W5 O44 1.898(12) .
W9 Cs1 4.132(2) .
W9 O6 1.878(13) .
W9 O7 1.703(14) .
W9 O14 1.906(13) .
W9 O15 1.915(14) 6
W9 O16 1.924(4) .
W9 O17 2.414(12) .
W10 Cs2 4.2319(18) 6
W10 O10 1.917(14) .
W10 O15 1.935(13) .
W10 O17 2.393(14) 6
W10 O38 1.935(13) .
W10 O46 1.899(13) .
W10 O47 1.731(16) .
W13 Cs3 4.358(4) 6
W13 O8 1.734(15) .
W13 O9 1.914(9) .
W13 O10 1.897(14) 6
W13 O11 1.934(13) 6
W13 O13 2.363(13) .
W13 O18 1.904(13) 6
W14 O11 1.937(14) .
W14 O11 1.937(14) 6
W14 O12 1.732(18) .
W14 O13 2.346(18) .
W14 O14 1.910(14) .
W14 O14 1.910(14) 6
W19 Cs2 4.1209(19) 6
W19 Cs3 4.162(3) .
W19 O18 1.913(13) .
W19 O19 1.928(9) .
W19 O20 1.745(14) .
W19 O21 1.877(13) .
W19 O23 2.346(13) .
W19 O38 1.913(13) .
Cl1 Cs2 3.530(7) 7_556
Cl1 Cs2 3.543(7) .
Cs1 O2 3.265(17) .
Cs1 O6 3.242(13) 6
Cs1 O6 3.242(13) .
Cs1 O16 3.253(19) .
Cs1 O22 3.227(14) 2_656
Cs1 O22 3.227(14) 5_656
Cs1 O39 3.293(13) 6
Cs1 O39 3.293(13) .
Cs1 O43 3.406(19) .
Cs1 O43 3.488(18) 5_656
Cs1 O45 3.266(17) .
Cs2 Ta4 4.1162(19) 7_556
Cs2 Cl1 3.530(7) 7_556
Cs2 O1 3.214(13) 7_556
Cs2 O5 3.207(13) .
Cs2 O21 3.163(14) 6
Cs2 O25 3.193(14) 7_556
Cs2 O35 3.301(13) 7_556
Cs2 O38 3.286(13) 6
Cs2 O44 3.348(12) 7_556
Cs2 O46 3.335(13) 6
Cs3 W1 4.378(4) 4_546
Cs3 W3 4.276(4) 4_546
Cs3 W13 4.358(4) 6
Cs3 K1 4.034(9) 3_444
Cs3 O8 3.466(16) 6
Cs3 O18 3.607(14) .
Cs3 O20 3.029(14) .
Cs3 O26 3.204(14) 4_546
Cs3 O28 3.665(14) 4_546
Cs3 O29 3.446(14) 4_546
Cs3 O29 3.025(14) 3_444
K1 Cs3 4.034(9) 3_556
K1 O8 3.222(17) 8_556
K1 O12 3.312(14) 5_656
K1 O30 3.137(15) .
K1 O42 3.356(13) .
K1 O7W 3.31(3) 8_556
K1 O8W 3.20(3) 2_656
O1 Cs2 3.214(13) 7_556
O2 Ta2 1.927(5) 6
O8 Cs3 3.466(16) 6
O8 K1 3.222(17) 8_454
O9 W13 1.914(9) 6
O10 W13 1.898(14) 6
O11 W13 1.934(13) 6
O12 K1 3.312(14) 2_656
O12 K1 3.312(14) 5_656
O13 W13 2.363(13) 6
O15 W9 1.915(14) 6
O16 W9 1.924(5) 6
O17 W10 2.393(14) 6
O18 W13 1.904(13) 6
O19 W19 1.928(9) 6
O21 Cs2 3.163(14) 6
O21 K2 3.245(16) 7_556
O22 Cs1 3.227(14) 5_656
O23 W19 2.346(13) 6
O24 W3 2.381(12) 6
O25 Cs2 3.193(14) 7_556
O25 K3 3.200(18) 7_556
O26 Cs3 3.204(14) 4_556
O27 W1 1.922(9) 6
O28 Cs3 3.665(14) 4_556
O29 Cs3 3.446(14) 4_556
O29 Cs3 3.025(14) 3_556
O31 W1 2.371(13) 6
O35 Cs2 3.301(13) 7_556
O37 K2 2.930(14) .
O38 Cs2 3.286(13) 6
O41 W3 1.921(8) 6
O42 K1 3.356(13) 6
O43 W4 1.927(4) 6
O43 Cs1 3.487(18) 5_656
O44 Cs2 3.348(12) 7_556
O45 Ta1 1.918(5) 6
O46 Ta1 1.964(14) 6
O46 Cs2 3.335(13) 6
O47 K3 2.937(16) 1_545
O1W K2 3.15(3) 7_556
O2W K3 2.99(3) 7_556
K2 Ta3 4.076(11) 7_556
K2 O21 3.245(16) 4_556
K2 O21 3.245(16) 7_556
K2 O37 2.930(15) 6_565
K2 O1W 3.15(3) 7_556
K3 Ta4 4.023(15) 7_556
K3 O25 3.200(18) 4_556
K3 O25 3.200(18) 7_556
K3 O47 2.937(16) 6
K3 O47 2.937(16) 1_565
K3 O2W 2.99(3) 7_556
O7W K1 3.31(3) 8_454
O8W K1 3.20(3) 2_656

loop_
_geom_torsion_atom_site_label_1
_geom_torsion_atom_site_label_2
_geom_torsion_atom_site_label_3
_geom_torsion_atom_site_label_4
_geom_torsion
_geom_torsion_site_symmetry_1
_geom_torsion_site_symmetry_4
Cs1 Ta1 O5 Ta3 -47.1(15) . .
Cs1 Ta1 O5 Cs2 155.65(18) . .
Cs1 Ta2 O1 Ta4 47.6(16) . .
Cs1 Ta2 O1 Cs2 -152.5(2) . 7_556
Cs1 W4 O22 Cs1 -60.1(4) . 5_656
Cs1 W4 O39 Ta2 118.1(9) . .
Cs1 W4 O39 Ta2 140.1(6) 5_656 .
Cs1 W4 O39 Cs1 22.0(5) 5_656 .
Cs1 W9 O6 Ta1 -115.4(9) . .
Cs2 Ta1 O5 Ta3 157.2(16) . .
Cs2 Ta2 O1 Ta4 -159.9(16) 7_556 .
Cs2 W3 O25 Ta4 115.5(9) 7_556 .
Cs2 W3 O25 K3 -131.8(7) 7_556 7_556
Cs2 W3 O26 Cs3 -124.2(6) 7_556 4_556
Cs2 W5 O37 K2 -62.6(19) 7_556 .
Cs2 W5 O44 Ta2 -111.7(8) 7_556 .
Cs2 W10 O46 Ta1 -113.4(9) 6 6
Cs2 W10 O47 K3 -65(2) 6 1_545
Cs2 W19 O20 Cs3 -130.5(6) 6 .
Cs2 W19 O21 Ta3 117.0(9) 6 .
Cs2 W19 O21 K2 -132.1(7) 6 7_556
Cs3 W1 O28 W3 117.4(18) 4_556 .
Cs3 W1 O29 Cs3 -178(2) 4_556 3_556
Cs3 W3 O25 Ta4 175.6(2) 4_556 .
Cs3 W3 O25 Cs2 60.1(7) 4_556 7_556
Cs3 W3 O25 K3 -71.7(8) 4_556 7_556
Cs3 W13 O8 K1 99(3) 6 8_454
Cs3 W19 O21 Ta3 -177.61(19) . .
Cs3 W19 O21 Cs2 65.4(8) . 6
Cs3 W19 O21 K2 -66.6(8) . 7_556
K1 W2 O32 W4 105.0(16) 6 .
K1 W2 O32 W4 176.1(16) . .
K1 W2 O42 K1 111.5(9) . 6
K1 W2 O42 K1 -111.5(9) 6 .
O2 Ta2 O1 Ta4 30.2(14) . .
O2 Ta2 O1 Cs2 -169.8(6) . 7_556
O3 Ta1 O5 Ta3 -130.3(13) . .
O3 Ta1 O5 Cs2 72.5(6) . .
O3 Ta2 O1 Ta4 129.0(13) . .
O3 Ta2 O1 Cs2 -71.0(6) . 7_556
O6 Ta1 O5 Ta3 52(3) . .
O6 Ta1 O5 Cs2 -105(2) . .
O7 W9 O6 Ta1 171.9(8) . .
O7 W9 O6 Cs1 -72.8(6) . .
O9 W13 O8 Cs3 95.3(7) . 6
O9 W13 O8 K1 -166(3) . 8_454
O10 W10 O46 Ta1 -5.9(19) . 6
O10 W10 O46 Cs2 107.5(14) . 6
O10 W10 O47 K3 162(2) . 1_545
O10 W13 O8 Cs3 -84.6(6) 6 6
O10 W13 O8 K1 14(3) 6 8_454
O11 W13 O8 Cs3 -176.1(6) 6 6
O11 W13 O8 K1 -77(3) 6 8_454
O11 W14 O12 K1 78.1(7) 6 2_656
O11 W14 O12 K1 -164.9(6) 6 5_656
O11 W14 O12 K1 164.9(6) . 2_656
O11 W14 O12 K1 -78.1(7) . 5_656
O13 Si2 O17 Ta1 -179.9(8) . .
O13 Si2 O17 W9 -58.1(10) . .
O13 Si2 O17 W10 56.9(10) . 6
O13 Si2 O23 Ta3 180.000(0) . .
O13 Si2 O23 W19 60.0(9) . .
O13 Si2 O23 W19 -60.0(9) . 6
O13 W14 O12 K1 121.5(5) . 2_656
O13 W14 O12 K1 -121.5(5) . 5_656
O14 W9 O6 Ta1 -5(2) . .
O14 W9 O6 Cs1 110.0(15) . .
O14 W14 O12 K1 -13.5(8) . 2_656
O14 W14 O12 K1 13.5(8) 6 5_656
O14 W14 O12 K1 -103.6(6) 6 2_656
O14 W14 O12 K1 103.6(6) . 5_656
O15 W9 O6 Ta1 72.2(8) 6 .
O15 W9 O6 Cs1 -172.4(5) 6 .
O15 W10 O46 Ta1 72.9(8) . 6
O15 W10 O46 Cs2 -173.7(5) . 6
O15 W10 O47 K3 72(2) . 1_545
O16 W9 O6 Ta1 -84.2(9) . .
O16 W9 O6 Cs1 31.1(6) . .
O17 Si2 O13 W13 59.8(12) 6 6
O17 Si2 O13 W13 179.3(8) 6 .
O17 Si2 O13 W13 -59.8(12) . .
O17 Si2 O13 W13 -179.3(8) . 6
O17 Si2 O13 W14 60.4(6) . .
O17 Si2 O13 W14 -60.4(6) 6 .
O17 Si2 O17 Ta1 -58.1(12) 6 .
O17 Si2 O17 W9 63.7(12) 6 .
O17 Si2 O17 W10 178.68(19) 6 6
O17 Si2 O23 Ta3 59.3(6) 6 .
O17 Si2 O23 Ta3 -59.3(6) . .
O17 Si2 O23 W19 179.3(8) 6 6
O17 Si2 O23 W19 60.7(12) . 6
O17 Si2 O23 W19 -179.3(8) . .
O17 Si2 O23 W19 -60.7(12) 6 .
O17 Ta1 O5 Ta3 53.2(13) . .
O17 Ta1 O5 Cs2 -104.1(5) . .
O17 W9 O6 Ta1 -0.2(6) . .
O17 W9 O6 Cs1 115.2(5) . .
O17 W10 O46 Ta1 0.2(6) 6 6
O17 W10 O46 Cs2 113.6(5) 6 6
O18 W13 O8 Cs3 4.7(7) 6 6
O18 W13 O8 K1 104(3) 6 8_454
O18 W19 O20 Cs3 5.8(8) . .
O18 W19 O21 Ta3 7(2) . .
O18 W19 O21 Cs2 -110.2(15) . 6
O18 W19 O21 K2 117.7(14) . 7_556
O19 W19 O20 Cs3 93.2(8) . .
O19 W19 O21 Ta3 -72.3(8) . .
O19 W19 O21 Cs2 170.8(6) . 6
O19 W19 O21 K2 38.7(6) . 7_556
O20 W19 O21 Ta3 -172.1(8) . .
O20 W19 O21 Cs2 71.0(6) . 6
O20 W19 O21 K2 -61.1(7) . 7_556
O21 W19 O20 Cs3 -174.7(6) . .
O22 W4 O39 Ta2 -173.0(8) . .
O22 W4 O39 Cs1 68.9(6) . .
O23 Si2 O13 W13 59.7(8) . .
O23 Si2 O13 W13 -59.7(8) . 6
O23 Si2 O13 W14 180.000(1) . .
O23 Si2 O17 Ta1 60.3(11) . .
O23 Si2 O17 W9 -177.8(8) . .
O23 Si2 O17 W10 -62.8(10) . 6
O23 W19 O21 Ta3 0.0(7) . .
O23 W19 O21 Cs2 -116.9(5) . 6
O23 W19 O21 K2 111.0(5) . 7_556
O24 Si1 O31 W1 60.3(8) . 6
O24 Si1 O31 W1 -60.3(8) . .
O24 Si1 O31 W2 180.000(2) . .
O24 Si1 O36 Ta2 -58.4(10) . .
O24 Si1 O36 W4 179.1(8) . .
O24 Si1 O36 W5 63.4(10) . .
O24 W3 O25 Ta4 -0.1(6) . .
O24 W3 O25 Cs2 -115.7(5) . 7_556
O24 W3 O25 K3 112.5(6) . 7_556
O25 W3 O26 Cs3 -169.2(6) . 4_556
O26 W3 O25 Ta4 -172.6(8) . .
O26 W3 O25 Cs2 71.9(6) . 7_556
O26 W3 O25 K3 -59.9(7) . 7_556
O27 W1 O28 W3 -133.4(17) . .
O27 W1 O28 Cs3 109.1(6) . 4_556
O27 W1 O29 Cs3 81.9(16) . 3_556
O27 W1 O29 Cs3 -100.0(7) . 4_556
O28 W1 O29 Cs3 -9.1(7) . 4_556
O28 W1 O29 Cs3 172.8(15) . 3_556
O28 W3 O25 Ta4 5(2) . .
O28 W3 O25 Cs2 -110.6(15) . 7_556
O28 W3 O25 K3 117.6(14) . 7_556
O28 W3 O26 Cs3 11.7(7) . 4_556
O29 W1 O28 W3 125.5(17) . .
O29 W1 O28 Cs3 8.1(6) . 4_556
O30 W1 O28 W3 -53(3) . .
O30 W1 O28 Cs3 -170.7(13) . 4_556
O30 W1 O29 Cs3 170.4(6) . 4_556
O30 W1 O29 Cs3 -7.7(16) . 3_556
O30 W2 O32 W4 -57(2) 6 .
O30 W2 O32 W4 -137.3(16) . .
O30 W2 O42 K1 -100.2(6) 6 .
O30 W2 O42 K1 -11.3(7) . .
O30 W2 O42 K1 11.3(7) 6 6
O30 W2 O42 K1 100.2(6) . 6
O31 Si1 O24 Ta4 180.000(2) . .
O31 Si1 O24 W3 -58.1(8) . 6
O31 Si1 O24 W3 58.1(8) . .
O31 Si1 O36 Ta2 -179.3(8) . .
O31 Si1 O36 W4 58.2(10) . .
O31 Si1 O36 W5 -57.4(10) . .
O31 W1 O28 W3 -59.9(17) . .
O31 W1 O28 Cs3 -177.4(5) . 4_556
O31 W2 O32 W4 -63.4(16) . .
O31 W2 O42 K1 -55.7(4) . .
O31 W2 O42 K1 55.7(4) . 6
O32 W2 O32 W4 20.5(19) 6 .
O32 W2 O42 K1 79.1(7) . .
O32 W2 O42 K1 169.5(5) 6 .
O32 W2 O42 K1 -169.5(5) . 6
O32 W2 O42 K1 -79.1(7) 6 6
O32 W4 O22 Cs1 74.6(6) . 5_656
O32 W4 O39 Ta2 11.0(18) . .
O32 W4 O39 Cs1 -107.1(13) . .
O33 W4 O22 Cs1 164.6(5) . 5_656
O33 W4 O39 Ta2 -70.9(8) . .
O33 W4 O39 Cs1 171.0(5) . .
O33 W5 O37 K2 74.0(19) . .
O33 W5 O44 Ta2 74.6(7) . .
O33 W5 O44 Cs2 -173.7(5) . 7_556
O34 W1 O28 W3 24.4(17) . .
O34 W1 O28 Cs3 -93.0(5) . 4_556
O34 W1 O29 Cs3 -97.5(15) . 3_556
O34 W1 O29 Cs3 80.6(6) . 4_556
O34 W5 O37 K2 163.4(18) . .
O34 W5 O44 Ta2 -2.1(18) . .
O34 W5 O44 Cs2 109.5(13) . 7_556
O35 W3 O25 Ta4 83.5(8) . .
O35 W3 O25 Cs2 -32.0(5) . 7_556
O35 W3 O25 K3 -163.9(6) . 7_556
O35 W3 O26 Cs3 -76.0(7) . 4_556
O35 W5 O37 K2 -107.6(19) . .
O35 W5 O44 Ta2 -82.1(7) . .
O35 W5 O44 Cs2 29.5(5) . 7_556
O36 Si1 O24 Ta4 58.9(6) . .
O36 Si1 O24 Ta4 -58.9(6) 6 .
O36 Si1 O24 W3 63.0(12) 6 6
O36 Si1 O24 W3 -63.0(12) . .
O36 Si1 O24 W3 179.1(8) 6 .
O36 Si1 O24 W3 -179.1(8) . 6
O36 Si1 O31 W1 179.9(8) 6 .
O36 Si1 O31 W1 -179.9(8) . 6
O36 Si1 O31 W1 59.6(12) . .
O36 Si1 O31 W1 -59.6(12) 6 6
O36 Si1 O31 W2 60.1(6) 6 .
O36 Si1 O31 W2 -60.1(6) . .
O36 Si1 O36 Ta2 59.4(12) 6 .
O36 Si1 O36 W4 -63.1(12) 6 .
O36 Si1 O36 W5 -178.78(19) 6 .
O36 Ta2 O1 Ta4 -54.9(13) . .
O36 Ta2 O1 Cs2 105.1(5) . 7_556
O36 W4 O39 Ta2 1.5(6) . .
O36 W4 O39 Cs1 -116.6(5) . .
O36 W5 O44 Ta2 1.4(6) . .
O36 W5 O44 Cs2 113.1(5) . 7_556
O37 W5 O44 Ta2 174.4(7) . .
O37 W5 O44 Cs2 -74.0(6) . 7_556
O38 W10 O46 Ta1 -83.3(8) . 6
O38 W10 O46 Cs2 30.1(5) . 6
O38 W10 O47 K3 -110(2) . 1_545
O38 W19 O20 Cs3 -81.8(7) . .
O38 W19 O21 Ta3 85.3(8) . .
O38 W19 O21 Cs2 -31.7(5) . 6
O38 W19 O21 K2 -163.7(6) . 7_556
O39 Ta2 O1 Ta4 -49(3) . .
O39 Ta2 O1 Cs2 110.9(18) . 7_556
O39 W4 O22 Cs1 -103.7(6) . 5_656
O41 W3 O25 Ta4 -73.2(8) . .
O41 W3 O25 Cs2 171.3(6) . 7_556
O41 W3 O25 K3 39.4(6) . 7_556
O41 W3 O26 Cs3 100.1(7) . 4_556
O42 W2 O32 W4 125.4(16) . .
O43 W4 O22 Cs1 -11.4(8) . 5_656
O43 W4 O39 Ta2 86.8(8) . .
O43 W4 O39 Cs1 -31.3(6) . .
O44 Ta2 O1 Ta4 -130.4(13) . .
O44 Ta2 O1 Cs2 29.5(5) . 7_556
O44 W5 O37 K2 -15(2) . .
O45 Ta1 O5 Ta3 -30.5(13) . .
O45 Ta1 O5 Cs2 172.3(6) . .
O46 Ta1 O5 Ta3 128.6(13) 6 .
O46 Ta1 O5 Cs2 -28.6(5) 6 .
O46 W10 O47 K3 -18(2) . 1_545
O47 W10 O46 Ta1 174.2(8) . 6
O47 W10 O46 Cs2 -72.3(6) . 6

loop_
_platon_squeeze_void_nr
_platon_squeeze_void_average_x
_platon_squeeze_void_average_y
_platon_squeeze_void_average_z
_platon_squeeze_void_volume
_platon_squeeze_void_count_electrons
_platon_squeeze_void_content
1 -0.002 -0.054 -0.001 4467 2580 ' '
2 0.438 0.000 0.438 29 36 ' '
3 0.564 0.000 0.563 29 35 ' '
4 0.274 0.190 0.500 7 3 ' '
5 0.726 0.190 0.500 7 3 ' '
6 0.208 0.251 0.393 27 27 ' '
7 0.292 0.253 0.611 26 26 ' '
8 0.708 0.253 0.389 26 26 ' '
9 0.792 0.251 0.607 27 27 ' '
10 0.224 0.321 0.506 4 2 ' '
11 0.776 0.321 0.493 4 2 ' '
12 0.062 0.500 0.562 29 36 ' '
13 0.936 0.500 0.437 29 35 ' '
14 0.226 0.690 0.500 7 3 ' '
15 0.774 0.690 0.500 7 3 ' '
16 0.208 0.753 0.389 26 26 ' '
17 0.292 0.751 0.607 27 27 ' '
18 0.708 0.751 0.393 27 27 ' '
19 0.792 0.753 0.611 26 26 ' '
20 0.276 0.821 0.493 4 2 ' '
21 0.724 0.821 0.506 4 2 ' '
